data_2243159
loop_
_publ_author_name
'Kansiz, Sevgi'
'Meral, Seher'
'Dege, Necmi'
'Agar, Aysen Alaman'
'Fritsky, Igor O.'

_publ_section_title
;
 Crystal structure and Hirshfeld surface analysis of
 2,2'-{(1<i>E</i>,1'<i>E</i>)-[ethane-1,2-diylbis(azanylylidene)]bis(methanylylidene)}bis[4-(trifluoromethoxy)phenol]copper(II)
 hydroquinone hemisolvate
;
_journal_coeditor_code LH5932
_journal_issue 11
_journal_name_full 'Acta Crystallographica Section E'
_journal_page_first 1729
_journal_page_last 1733
_journal_paper_doi 10.1107/S2056989019014294
_journal_volume 75
_journal_year 2019
_chemical_formula_iupac '[Cu (C18 H12 F6 N2 O4)], 0.5C6 H6 O2'
_chemical_formula_moiety 'C18 H12 Cu F6 N2 O4, 0.5(C6 H6 O2)'
_chemical_formula_sum 'C21 H15 Cu F6 N2 O5'
_chemical_formula_weight 552.89
_chemical_name_systematic
;2,2'-{(1<i>E</i>,1'<i>E</i>)-[Ethane-1,2-diylbis(azanylylidene)]bis(methanylylidene)}bis[4-(trifluoromethoxy)phenol]copper(II)
hydroquinone hemisolvate
;
_space_group_crystal_system triclinic
_space_group_IT_number 2
_space_group_name_Hall '-P 1'
_space_group_name_H-M_alt 'P -1'
_symmetry_space_group_name_Hall '-P 1'
_symmetry_space_group_name_H-M 'P -1'
_atom_sites_solution_hydrogens geom
_audit_creation_method SHELXL-2017/1
_cell_angle_alpha 92.633(9)
_cell_angle_beta 97.310(9)
_cell_angle_gamma 98.670(9)
_cell_formula_units_Z 2
_cell_length_a 9.3167(10)
_cell_length_b 10.0363(10)
_cell_length_c 11.8052(13)
_cell_measurement_reflns_used 9488
_cell_measurement_temperature 296(2)
_cell_measurement_theta_max 31.55
_cell_measurement_theta_min 2.06
_cell_volume 1080.0(2)
_computing_cell_refinement
;
X-AREA (Stoe & Cie, 2002)
;
_computing_data_collection
;
X-AREA (Stoe & Cie, 2002)
;
_computing_data_reduction
;
X-RED (Stoe & Cie, 2002)
;
_computing_molecular_graphics
;
PLATON (Spek, 2009)
;
_computing_publication_material
;
WinGX (Farrugia, 2012)
;
_computing_structure_refinement
;
SHELXL2017 (Sheldrick, 2015b)
;
_computing_structure_solution
;
SHELXT2017 (Sheldrick, 2015a)
;
_diffrn_ambient_temperature 296(2)
_diffrn_detector_area_resol_mean 6.67
_diffrn_measured_fraction_theta_full 0.964
_diffrn_measured_fraction_theta_max 0.963
_diffrn_measurement_device_type 'Stoe IPDS 2'
_diffrn_measurement_method 'rotation method'
_diffrn_radiation_type MoK\a
_diffrn_radiation_wavelength 0.71073
_diffrn_reflns_av_R_equivalents 0.1045
_diffrn_reflns_av_unetI/netI 0.0793
_diffrn_reflns_limit_h_max 11
_diffrn_reflns_limit_h_min -11
_diffrn_reflns_limit_k_max 12
_diffrn_reflns_limit_k_min -11
_diffrn_reflns_limit_l_max 14
_diffrn_reflns_limit_l_min -14
_diffrn_reflns_number 9277
_diffrn_reflns_theta_full 25.242
_diffrn_reflns_theta_max 25.993
_diffrn_reflns_theta_min 2.057
_diffrn_source 'sealed X-ray tube, 12 x 0.4 mm long-fine focus'
_exptl_absorpt_coefficient_mu 1.100
_exptl_absorpt_correction_T_max 0.9442
_exptl_absorpt_correction_T_min 0.6947
_exptl_absorpt_correction_type integration
_exptl_absorpt_process_details
;
(X-RED32; Stoe & Cie, 2002)
;
_exptl_crystal_colour orange
_exptl_crystal_density_diffrn 1.700
_exptl_crystal_description stick
_exptl_crystal_F_000 556
_exptl_crystal_size_max 0.570
_exptl_crystal_size_mid 0.247
_exptl_crystal_size_min 0.060
_refine_diff_density_max 0.877
_refine_diff_density_min -0.433
_refine_ls_extinction_method none
_refine_ls_goodness_of_fit_ref 1.080
_refine_ls_hydrogen_treatment constr
_refine_ls_matrix_type full
_refine_ls_number_parameters 317
_refine_ls_number_reflns 4105
_refine_ls_number_restraints 0
_refine_ls_restrained_S_all 1.080
_refine_ls_R_factor_all 0.0944
_refine_ls_R_factor_gt 0.0669
_refine_ls_shift/su_max 0.000
_refine_ls_shift/su_mean 0.000
_refine_ls_structure_factor_coef Fsqd
_refine_ls_weighting_details 'w=1/[\s^2^(Fo^2^)+(0.1271P)^2^] where P=(Fo^2^+2Fc^2^)/3'
_refine_ls_weighting_scheme calc
_refine_ls_wR_factor_gt 0.1896
_refine_ls_wR_factor_ref 0.2174
_reflns_number_gt 2818
_reflns_number_total 4105
_reflns_threshold_expression 'I > 2\s(I)'
_cod_data_source_file lh5932sup1.cif
_cod_data_source_block I
_cod_database_code 2243159
_shelx_space_group_comment
;
The symmetry employed for this shelxl refinement is uniquely defined
by the following loop, which should always be used as a source of
symmetry information in preference to the above space-group names.
They are only intended as comments.
;

loop_
_space_group_symop_operation_xyz
'x, y, z'
'-x, -y, -z'

loop_
_atom_site_type_symbol
_atom_site_label
_atom_site_fract_x
_atom_site_fract_y
_atom_site_fract_z
_atom_site_U_iso_or_equiv
_atom_site_adp_type
_atom_site_calc_flag
_atom_site_occupancy
Cu Cu1 0.34081(8) 0.48948(6) 0.55458(5) 0.0543(3) Uani d 1
O O2 0.2235(5) 0.4083(4) 0.4202(3) 0.0623(10) Uani d 1
O O3 0.4268(5) 0.3290(4) 0.5642(3) 0.0725(12) Uani d 1
N N3 0.4629(6) 0.5787(5) 0.6891(4) 0.0615(12) Uani d 1
N N2 0.2498(5) 0.6496(4) 0.5547(4) 0.0599(11) Uani d 1
O O4 0.8058(6) 0.1792(5) 0.9159(5) 0.0941(16) Uani d 1
O O1 -0.2353(6) 0.5831(6) 0.1519(6) 0.1072(19) Uani d 1
F F2 -0.3405(7) 0.6958(6) 0.0275(5) 0.1250(19) Uani d 1
C C5 0.1234(6) 0.4598(5) 0.3559(5) 0.0562(12) Uani d 1
C C17 0.5157(6) 0.2963(6) 0.6508(5) 0.0594(13) Uani d 1
C C12 0.5756(7) 0.3861(6) 0.7474(5) 0.0607(14) Uani d 1
C C13 0.6693(7) 0.3408(6) 0.8348(5) 0.0656(14) Uani d 1
H H13 0.708436 0.398326 0.898891 0.079 Uiso calc 1
C C11 0.5502(7) 0.5230(6) 0.7574(5) 0.0652(15) Uani d 1
H H11 0.602434 0.576870 0.819803 0.078 Uiso calc 1
C C4 0.0563(7) 0.3889(6) 0.2529(5) 0.0640(14) Uani d 1
H H4 0.086152 0.308254 0.231398 0.077 Uiso calc 1
O O5 0.2281(8) 0.1271(6) 0.3981(7) 0.133(3) Uani d 1
H H5 0.291517 0.170047 0.446142 0.199 Uiso calc 1
C C6 0.0774(7) 0.5844(5) 0.3848(5) 0.0600(13) Uani d 1
C C8 0.1441(7) 0.6725(6) 0.4822(5) 0.0637(14) Uani d 1
H H8 0.107514 0.752591 0.493445 0.076 Uiso calc 1
C C14 0.7035(7) 0.2153(6) 0.8275(6) 0.0701(16) Uani d 1
C C20 0.1237(8) 0.0623(7) 0.5681(7) 0.083(2) Uani d 1
H H20 0.206608 0.107143 0.614594 0.099 Uiso calc 1
F F5 0.8619(9) 0.0840(7) 1.0705(6) 0.165(3) Uani d 1
C C2 -0.1012(8) 0.5510(7) 0.2184(6) 0.0809(19) Uani d 1
C C16 0.5574(8) 0.1686(6) 0.6466(6) 0.0716(16) Uani d 1
H H16 0.521840 0.109651 0.582720 0.086 Uiso calc 1
C C1 -0.2238(10) 0.6854(8) 0.0927(6) 0.089(2) Uani d 1
F F4 0.6940(12) -0.0204(7) 0.9451(6) 0.213(5) Uani d 1
C C9 0.3081(9) 0.7467(6) 0.6522(6) 0.0793(19) Uani d 1
H H9A 0.243130 0.737135 0.710360 0.095 Uiso calc 1
H H9B 0.313865 0.838005 0.627497 0.095 Uiso calc 1
C C3 -0.0517(8) 0.4351(7) 0.1834(6) 0.0784(19) Uani d 1
H H3 -0.091257 0.389063 0.113585 0.094 Uiso calc 1
F F3 -0.1763(13) 0.7969(6) 0.1498(6) 0.220(5) Uani d 1
C C19 0.0109(9) -0.0032(6) 0.6171(6) 0.084(2) Uani d 1
H H19 0.019589 -0.007714 0.696149 0.101 Uiso calc 1
C C7 -0.0395(8) 0.6257(7) 0.3149(6) 0.0793(19) Uani d 1
H H7 -0.074097 0.704473 0.335183 0.095 Uiso calc 1
C C10 0.4551(9) 0.7224(6) 0.7003(6) 0.086(2) Uani d 1
H H10A 0.528371 0.772004 0.660172 0.104 Uiso calc 1
H H10B 0.475229 0.754184 0.780449 0.104 Uiso calc 1
F F1 -0.1335(8) 0.6744(10) 0.0196(7) 0.179(3) Uani d 1
C C21 0.1175(9) 0.0633(6) 0.4511(7) 0.085(2) Uani d 1
C C15 0.6497(7) 0.1268(7) 0.7341(6) 0.0730(16) Uani d 1
H H15 0.675021 0.040716 0.729992 0.088 Uiso calc 1
F F6 0.6605(12) 0.1453(14) 1.0406(8) 0.215(5) Uani d 1
C C18 0.7608(15) 0.0945(11) 0.9851(10) 0.122(4) Uani d 1

loop_
_atom_site_aniso_label
_atom_site_aniso_U_11
_atom_site_aniso_U_22
_atom_site_aniso_U_33
_atom_site_aniso_U_12
_atom_site_aniso_U_13
_atom_site_aniso_U_23
Cu1 0.0612(5) 0.0452(4) 0.0562(4) 0.0114(3) 0.0058(3) -0.0023(2)
O2 0.073(3) 0.0482(19) 0.064(2) 0.0178(17) -0.0043(18) -0.0075(16)
O3 0.094(3) 0.059(2) 0.064(2) 0.037(2) -0.012(2) -0.0105(18)
N3 0.068(3) 0.052(2) 0.060(3) 0.002(2) 0.003(2) -0.0008(19)
N2 0.062(3) 0.046(2) 0.071(3) 0.012(2) 0.004(2) -0.006(2)
O4 0.088(3) 0.082(3) 0.106(4) 0.015(3) -0.022(3) 0.029(3)
O1 0.091(4) 0.096(4) 0.132(5) 0.013(3) -0.005(3) 0.038(4)
F2 0.130(4) 0.118(4) 0.120(4) 0.043(3) -0.042(3) 0.018(3)
C5 0.054(3) 0.054(3) 0.062(3) 0.011(2) 0.009(2) 0.004(2)
C17 0.054(3) 0.062(3) 0.068(3) 0.026(3) 0.010(3) 0.003(3)
C12 0.065(4) 0.054(3) 0.060(3) 0.003(3) 0.002(3) 0.007(2)
C13 0.065(4) 0.059(3) 0.071(3) 0.008(3) 0.003(3) 0.006(3)
C11 0.061(3) 0.068(4) 0.062(3) 0.006(3) 0.000(3) -0.003(3)
C4 0.061(3) 0.056(3) 0.074(3) 0.018(3) 0.002(3) -0.008(3)
O5 0.146(6) 0.068(3) 0.188(7) -0.016(3) 0.094(6) -0.049(4)
C6 0.062(3) 0.049(3) 0.070(3) 0.016(2) 0.002(3) 0.005(2)
C8 0.069(4) 0.048(3) 0.076(4) 0.021(3) 0.008(3) -0.004(2)
C14 0.067(4) 0.063(3) 0.078(4) 0.012(3) -0.004(3) 0.018(3)
C20 0.070(4) 0.057(4) 0.119(6) 0.017(3) 0.004(4) -0.029(4)
F5 0.219(7) 0.133(5) 0.126(4) 0.032(5) -0.067(5) 0.044(4)
C2 0.081(5) 0.068(4) 0.090(4) 0.025(3) -0.018(4) 0.007(3)
C16 0.078(4) 0.061(3) 0.077(4) 0.025(3) 0.000(3) -0.003(3)
C1 0.105(6) 0.093(5) 0.060(4) 0.004(4) -0.007(4) 0.014(4)
F4 0.351(12) 0.082(4) 0.151(6) -0.054(5) -0.078(7) 0.038(4)
C9 0.102(5) 0.054(3) 0.077(4) 0.020(3) -0.008(4) -0.013(3)
C3 0.090(5) 0.063(4) 0.075(4) 0.011(3) -0.010(3) -0.005(3)
F3 0.390(13) 0.087(4) 0.149(5) 0.083(6) -0.138(7) -0.026(4)
C19 0.117(6) 0.055(3) 0.081(4) 0.022(4) 0.009(4) -0.008(3)
C7 0.088(5) 0.059(3) 0.090(4) 0.023(3) -0.006(4) 0.001(3)
C10 0.112(6) 0.051(3) 0.085(4) 0.002(3) -0.012(4) -0.008(3)
F1 0.151(6) 0.259(10) 0.144(6) 0.038(6) 0.057(5) 0.058(6)
C21 0.093(5) 0.047(3) 0.114(6) 0.007(3) 0.026(4) -0.021(3)
C15 0.076(4) 0.061(3) 0.085(4) 0.021(3) 0.003(3) 0.016(3)
F6 0.202(9) 0.316(14) 0.137(6) 0.034(9) 0.043(6) 0.097(7)
C18 0.149(10) 0.098(7) 0.101(6) -0.003(6) -0.028(7) 0.026(5)

loop_
_atom_type_symbol
_atom_type_description
_atom_type_scat_dispersion_real
_atom_type_scat_dispersion_imag
_atom_type_scat_source
C C 0.0033 0.0016 'International Tables Vol C Tables 4.2.6.8 and 6.1.1.4'
H H 0.0000 0.0000 'International Tables Vol C Tables 4.2.6.8 and 6.1.1.4'
Cu Cu 0.3201 1.2651 'International Tables Vol C Tables 4.2.6.8 and 6.1.1.4'
F F 0.0171 0.0103 'International Tables Vol C Tables 4.2.6.8 and 6.1.1.4'
N N 0.0061 0.0033 'International Tables Vol C Tables 4.2.6.8 and 6.1.1.4'
O O 0.0106 0.0060 'International Tables Vol C Tables 4.2.6.8 and 6.1.1.4'

loop_
_geom_angle_atom_site_label_1
_geom_angle_atom_site_label_2
_geom_angle_atom_site_label_3
_geom_angle_site_symmetry_1
_geom_angle_site_symmetry_3
_geom_angle
_geom_angle_publ_flag
O2 Cu1 O3 . . 87.54(17) y
O2 Cu1 N2 . . 94.40(18) y
O3 Cu1 N2 . . 176.2(2) y
O2 Cu1 N3 . . 177.82(18) y
O3 Cu1 N3 . . 93.9(2) y
N2 Cu1 N3 . . 84.3(2) y
C5 O2 Cu1 . . 127.1(3) ?
C17 O3 Cu1 . . 127.0(4) ?
C11 N3 C10 . . 122.4(5) ?
C11 N3 Cu1 . . 125.0(4) ?
C10 N3 Cu1 . . 112.3(4) ?
C8 N2 C9 . . 120.3(5) ?
C8 N2 Cu1 . . 125.9(4) ?
C9 N2 Cu1 . . 113.8(4) ?
C18 O4 C14 . . 118.9(7) ?
C1 O1 C2 . . 118.1(6) ?
O2 C5 C4 . . 118.9(5) ?
O2 C5 C6 . . 123.6(5) ?
C4 C5 C6 . . 117.5(5) ?
O3 C17 C16 . . 118.8(5) ?
O3 C17 C12 . . 123.4(5) ?
C16 C17 C12 . . 117.8(5) ?
C13 C12 C17 . . 118.7(6) ?
C13 C12 C11 . . 118.3(5) ?
C17 C12 C11 . . 123.0(5) ?
C14 C13 C12 . . 121.1(6) ?
C14 C13 H13 . . 119.5 ?
C12 C13 H13 . . 119.5 ?
N3 C11 C12 . . 126.5(5) ?
N3 C11 H11 . . 116.7 ?
C12 C11 H11 . . 116.7 ?
C3 C4 C5 . . 121.9(6) ?
C3 C4 H4 . . 119.1 ?
C5 C4 H4 . . 119.1 ?
C21 O5 H5 . . 109.5 ?
C7 C6 C5 . . 119.3(5) ?
C7 C6 C8 . . 117.1(5) ?
C5 C6 C8 . . 123.6(5) ?
N2 C8 C6 . . 125.1(5) ?
N2 C8 H8 . . 117.5 ?
C6 C8 H8 . . 117.5 ?
C13 C14 C15 . . 121.7(6) ?
C13 C14 O4 . . 117.9(6) ?
C15 C14 O4 . . 120.2(6) ?
C19 C20 C21 . . 121.3(7) ?
C19 C20 H20 . . 119.4 ?
C21 C20 H20 . . 119.4 ?
C7 C2 C3 . . 122.2(6) ?
C7 C2 O1 . . 120.4(7) ?
C3 C2 O1 . . 117.0(6) ?
C15 C16 C17 . . 122.2(6) ?
C15 C16 H16 . . 118.9 ?
C17 C16 H16 . . 118.9 ?
F3 C1 O1 . . 114.8(7) ?
F3 C1 F2 . . 109.4(8) ?
O1 C1 F2 . . 113.7(7) ?
F3 C1 F1 . . 105.7(9) ?
O1 C1 F1 . . 110.6(9) ?
F2 C1 F1 . . 101.6(7) ?
N2 C9 C10 . . 109.6(6) ?
N2 C9 H9A . . 109.7 ?
C10 C9 H9A . . 109.7 ?
N2 C9 H9B . . 109.7 ?
C10 C9 H9B . . 109.7 ?
H9A C9 H9B . . 108.2 ?
C4 C3 C2 . . 119.0(6) ?
C4 C3 H3 . . 120.5 ?
C2 C3 H3 . . 120.5 ?
C20 C19 C21 . 2_556 119.9(7) ?
C20 C19 H19 . . 120.0 ?
C21 C19 H19 2_556 . 120.0 ?
C2 C7 C6 . . 119.8(6) ?
C2 C7 H7 . . 120.1 ?
C6 C7 H7 . . 120.1 ?
N3 C10 C9 . . 109.9(5) ?
N3 C10 H10A . . 109.7 ?
C9 C10 H10A . . 109.7 ?
N3 C10 H10B . . 109.7 ?
C9 C10 H10B . . 109.7 ?
H10A C10 H10B . . 108.2 ?
O5 C21 C20 . . 123.4(7) ?
O5 C21 C19 . 2_556 117.9(8) ?
C20 C21 C19 . 2_556 118.7(7) ?
C14 C15 C16 . . 118.5(6) ?
C14 C15 H15 . . 120.7 ?
C16 C15 H15 . . 120.7 ?
F4 C18 O4 . . 118.6(10) ?
F4 C18 F5 . . 111.2(9) ?
O4 C18 F5 . . 112.4(10) ?
F4 C18 F6 . . 103.2(13) ?
O4 C18 F6 . . 108.5(10) ?
F5 C18 F6 . . 101.1(11) ?

loop_
_geom_bond_atom_site_label_1
_geom_bond_atom_site_label_2
_geom_bond_site_symmetry_2
_geom_bond_distance
_geom_bond_publ_flag
Cu1 O2 . 1.883(4) y
Cu1 O3 . 1.906(4) y
Cu1 N2 . 1.927(5) y
Cu1 N3 . 1.929(5) y
O2 C5 . 1.309(7) y
O3 C17 . 1.317(7) y
N3 C11 . 1.279(8) ?
N3 C10 . 1.455(8) y
N2 C8 . 1.275(8) y
N2 C9 . 1.465(7) ?
O4 C18 . 1.269(12) y
O4 C14 . 1.419(7) ?
O1 C1 . 1.267(9) y
O1 C2 . 1.475(8) ?
F2 C1 . 1.271(9) y
C5 C4 . 1.403(8) ?
C5 C6 . 1.423(8) ?
C17 C16 . 1.395(8) ?
C17 C12 . 1.420(8) ?
C12 C13 . 1.403(8) ?
C12 C11 . 1.431(9) ?
C13 C14 . 1.346(9) ?
C13 H13 . 0.9300 ?
C11 H11 . 0.9300 ?
C4 C3 . 1.366(9) ?
C4 H4 . 0.9300 ?
O5 C21 . 1.366(9) ?
O5 H5 . 0.8200 ?
C6 C7 . 1.407(9) ?
C6 C8 . 1.431(8) ?
C8 H8 . 0.9300 ?
C14 C15 . 1.375(9) ?
C20 C19 . 1.361(11) ?
C20 C21 . 1.375(11) ?
C20 H20 . 0.9300 ?
F5 C18 . 1.309(11) ?
C2 C7 . 1.348(10) ?
C2 C3 . 1.379(10) ?
C16 C15 . 1.381(9) ?
C16 H16 . 0.9300 ?
C1 F3 . 1.268(9) ?
C1 F1 . 1.292(10) ?
F4 C18 . 1.265(11) y
C9 C10 . 1.474(11) ?
C9 H9A . 0.9700 ?
C9 H9B . 0.9700 ?
C3 H3 . 0.9300 ?
C19 C21 2_556 1.392(11) ?
C19 H19 . 0.9300 ?
C7 H7 . 0.9300 ?
C10 H10A . 0.9700 ?
C10 H10B . 0.9700 ?
C15 H15 . 0.9300 ?
F6 C18 . 1.353(15) ?

loop_
_geom_hbond_atom_site_label_D
_geom_hbond_atom_site_label_H
_geom_hbond_atom_site_label_A
_geom_hbond_site_symmetry_A
_geom_hbond_distance_DH
_geom_hbond_distance_HA
_geom_hbond_distance_DA
_geom_hbond_angle_DHA
_geom_hbond_publ_flag
O5 H5 O3 . 0.82 2.20 2.993(8) 164.6 yes
C11 H11 F2 1_656 0.93 2.63 3.513(8) 158.5 yes
C10 H10A O5 2_666 0.97 2.53 3.469(11) 162.3 yes
C15 H15 O5 2_656 0.93 2.55 3.345(9) 143.5 yes
C8 H8 <i>Cg</i>1 1_565 0.93 2.82 3.740(8) 173 yes

loop_
_geom_torsion_atom_site_label_1
_geom_torsion_atom_site_label_2
_geom_torsion_atom_site_label_3
_geom_torsion_atom_site_label_4
_geom_torsion_site_symmetry_4
_geom_torsion
O3 Cu1 O2 C5 . 179.3(5)
N2 Cu1 O2 C5 . 2.6(5)
Cu1 O2 C5 C4 . 174.2(4)
Cu1 O2 C5 C6 . -6.2(8)
Cu1 O3 C17 C16 . 174.3(5)
Cu1 O3 C17 C12 . -7.8(9)
O3 C17 C12 C13 . -180.0(6)
C16 C17 C12 C13 . -2.0(9)
O3 C17 C12 C11 . -2.9(10)
C16 C17 C12 C11 . 175.0(6)
C17 C12 C13 C14 . 0.6(10)
C11 C12 C13 C14 . -176.5(6)
C10 N3 C11 C12 . -173.9(7)
Cu1 N3 C11 C12 . 0.6(10)
C13 C12 C11 N3 . -176.2(6)
C17 C12 C11 N3 . 6.8(10)
O2 C5 C4 C3 . 178.2(6)
C6 C5 C4 C3 . -1.5(9)
O2 C5 C6 C7 . -174.7(6)
C4 C5 C6 C7 . 4.9(9)
O2 C5 C6 C8 . 5.5(9)
C4 C5 C6 C8 . -174.8(6)
C9 N2 C8 C6 . -179.2(6)
Cu1 N2 C8 C6 . -2.3(9)
C7 C6 C8 N2 . 179.2(6)
C5 C6 C8 N2 . -1.0(10)
C12 C13 C14 C15 . 0.7(11)
C12 C13 C14 O4 . 176.3(6)
C18 O4 C14 C13 . 109.8(10)
C18 O4 C14 C15 . -74.5(11)
C1 O1 C2 C7 . 74.4(11)
C1 O1 C2 C3 . -111.7(9)
O3 C17 C16 C15 . -179.8(6)
C12 C17 C16 C15 . 2.2(10)
C2 O1 C1 F3 . -61.3(13)
C2 O1 C1 F2 . 171.7(7)
C2 O1 C1 F1 . 58.2(10)
C8 N2 C9 C10 . -161.6(6)
Cu1 N2 C9 C10 . 21.2(7)
C5 C4 C3 C2 . -3.4(11)
C7 C2 C3 C4 . 4.9(12)
O1 C2 C3 C4 . -168.9(6)
C21 C20 C19 C21 2_556 -4.1(12)
C3 C2 C7 C6 . -1.4(12)
O1 C2 C7 C6 . 172.2(6)
C5 C6 C7 C2 . -3.6(10)
C8 C6 C7 C2 . 176.2(7)
C11 N3 C10 C9 . -153.1(6)
Cu1 N3 C10 C9 . 31.8(8)
N2 C9 C10 N3 . -33.6(9)
C19 C20 C21 O5 . -179.7(7)
C19 C20 C21 C19 2_556 4.1(12)
C13 C14 C15 C16 . -0.6(11)
O4 C14 C15 C16 . -176.1(6)
C17 C16 C15 C14 . -0.9(11)
C14 O4 C18 F4 . 56.4(17)
C14 O4 C18 F5 . -171.6(9)
C14 O4 C18 F6 . -60.7(11)

_cod_database_fobs_code 2243159
